data_1540682
loop_
_publ_author_name
'Vallejo, Julia'
'Fortea-P\'erez, Francisco R.'
'Pardo, Emilio'
'Benmansour, Samia'
'Castro, Isabel'
'Krzystek, J.'
'Armentano, Donatella'
'Cano, Joan'

_publ_section_title
;
 Guest-dependent single-ion magnet behaviour in a cobalt(ii)
 metal--organic framework
;
_journal_issue 3
_journal_name_full 'Chem. Sci.'
_journal_page_first 2286
_journal_paper_doi 10.1039/C5SC04461H
_journal_volume 7
_journal_year 2016
_chemical_formula_sum 'C94 H72 Co N6 O4 S10'
_chemical_formula_weight 1729.10
_chemical_name_systematic
;
 ?
;
_space_group_crystal_system monoclinic
_space_group_IT_number 12
_space_group_name_Hall '-C 2y'
_space_group_name_H-M_alt 'C 1 2/m 1'
_symmetry_space_group_name_Hall '-C 2y'
_symmetry_space_group_name_H-M 'C 1 2/m 1'
_atom_sites_solution_hydrogens geom
_audit_creation_method SHELXL-2013
_audit_update_record
;
2015-07-30 deposited with the CCDC.
2015-12-10 downloaded from the CCDC.
;
_cell_angle_alpha 90
_cell_angle_beta 96.987(3)
_cell_angle_gamma 90
_cell_formula_units_Z 2
_cell_length_a 13.8432(9)
_cell_length_b 20.8218(9)
_cell_length_c 14.0803(6)
_cell_measurement_reflns_used 4532
_cell_measurement_temperature 100(2)
_cell_measurement_theta_max 19.8
_cell_measurement_theta_min 3.2
_cell_volume 4028.4(4)
_computing_cell_refinement 'Bruker SAINT'
_computing_data_collection 'Bruker APEX2'
_computing_data_reduction 'Bruker SAINT'
_computing_molecular_graphics CrystalMaker
_computing_publication_material 'Bruker SHELXTL'
_computing_structure_refinement 'SHELXL-2013 (Sheldrick, 2013)'
_computing_structure_solution 'SHELXS-97 (Sheldrick, 2008)'
_diffrn_ambient_temperature 100(2)
_diffrn_measured_fraction_theta_full 0.717
_diffrn_measured_fraction_theta_max 0.997
_diffrn_measurement_device_type 'Bruker APEX-II CCD'
_diffrn_measurement_method '\w scans'
_diffrn_radiation_source 'fine-focus sealed tube'
_diffrn_radiation_type MoK\a
_diffrn_radiation_wavelength 0.71073
_diffrn_reflns_av_R_equivalents 0.0601
_diffrn_reflns_av_unetI/netI 0.0268
_diffrn_reflns_laue_measured_fraction_full 0.717
_diffrn_reflns_laue_measured_fraction_max 0.997
_diffrn_reflns_limit_h_max 14
_diffrn_reflns_limit_h_min -14
_diffrn_reflns_limit_k_max 22
_diffrn_reflns_limit_k_min -22
_diffrn_reflns_limit_l_max 15
_diffrn_reflns_limit_l_min -15
_diffrn_reflns_number 34324
_diffrn_reflns_point_group_measured_fraction_full 0.717
_diffrn_reflns_point_group_measured_fraction_max 0.997
_diffrn_reflns_theta_full 25.242
_diffrn_reflns_theta_max 22.412
_diffrn_reflns_theta_min 1.457
_exptl_absorpt_coefficient_mu 0.531
_exptl_absorpt_correction_T_max 0.898
_exptl_absorpt_correction_T_min 0.838
_exptl_absorpt_correction_type multi-scan
_exptl_absorpt_process_details sadabs
_exptl_crystal_colour orange
_exptl_crystal_density_diffrn 1.426
_exptl_crystal_description CUBIC/PRISM
_exptl_crystal_F_000 1794
_exptl_crystal_preparation 'Magnetic properties'
_exptl_crystal_recrystallization_method 'Single-crystal to single-crystal immersing crystals in a solution of tiantrene'
_exptl_crystal_size_max 0.22
_exptl_crystal_size_mid 0.18
_exptl_crystal_size_min 0.16
_platon_squeeze_details
;
;
_refine_diff_density_max 0.395
_refine_diff_density_min -0.421
_refine_diff_density_rms 0.095
_refine_ls_extinction_method none
_refine_ls_goodness_of_fit_ref 1.073
_refine_ls_hydrogen_treatment constr
_refine_ls_matrix_type full
_refine_ls_number_parameters 141
_refine_ls_number_reflns 2689
_refine_ls_number_restraints 0
_refine_ls_restrained_S_all 1.073
_refine_ls_R_factor_all 0.0738
_refine_ls_R_factor_gt 0.0697
_refine_ls_shift/su_max 0.000
_refine_ls_shift/su_mean 0.000
_refine_ls_structure_factor_coef Fsqd
_refine_ls_weighting_details 'w=1/[\s^2^(Fo^2^)+(0.1327P)^2^+9.6945P] where P=(Fo^2^+2Fc^2^)/3'
_refine_ls_weighting_scheme calc
_refine_ls_wR_factor_gt 0.2019
_refine_ls_wR_factor_ref 0.2056
_reflns_Friedel_coverage 0.000
_reflns_number_gt 2472
_reflns_number_total 2689
_reflns_threshold_expression 'I > 2\s(I)'
_cod_data_source_file c5sc04461h2.cif
_cod_data_source_block 1@tan_sq
_cod_depositor_comments 'Adding full bibliography for 1540680--1540686.cif.'
_cod_original_cell_volume 4028.4(3)
_cod_database_code 1540682
_shelx_space_group_comment
;
The symmetry employed for this shelxl refinement is uniquely defined
by the following loop, which should always be used as a source of
symmetry information in preference to the above space-group names.
They are only intended as comments.
;
_shelxl_version_number 2013-4

loop_
_space_group_symop_operation_xyz
'x, y, z'
'-x, y, -z'
'x+1/2, y+1/2, z'
'-x+1/2, y+1/2, -z'
'-x, -y, -z'
'x, -y, z'
'-x+1/2, -y+1/2, -z'
'x+1/2, -y+1/2, z'

loop_
_atom_site_label
_atom_site_type_symbol
_atom_site_fract_x
_atom_site_fract_y
_atom_site_fract_z
_atom_site_U_iso_or_equiv
_atom_site_adp_type
_atom_site_occupancy
_atom_site_site_symmetry_order
_atom_site_calc_flag
_atom_site_refinement_flags_posn
_atom_site_refinement_flags_adp
_atom_site_refinement_flags_occupancy
Co1 Co 0.5000 0.5000 1.0000 0.0217(4) Uani 1 4 d S T P
N1 N 0.3899(3) 0.5000 0.8879(3) 0.0313(10) Uani 1 2 d S T P
C1 C 0.3252(4) 0.5000 0.8259(4) 0.0536(17) Uani 1 2 d S T P
S1 S 0.23755(17) 0.5000 0.74200(17) 0.1588(18) Uani 1 2 d S T P
N2 N 0.5000 0.60430(19) 1.0000 0.0328(10) Uani 1 2 d S T P
N3 N 0.6061(3) 0.5000 0.8948(3) 0.0248(9) Uani 1 2 d S T P
C2 C 0.4895(3) 0.63815(19) 0.9185(3) 0.0448(10) Uani 1 1 d . . .
H2B H 0.4805 0.6154 0.8596 0.054 Uiso 1 1 calc R U .
C3 C 0.4910(3) 0.7034(2) 0.9157(3) 0.0492(11) Uani 1 1 d . . .
H3A H 0.4859 0.7251 0.8560 0.059 Uiso 1 1 calc R U .
C4 C 0.5000 0.7380(2) 1.0000 0.0363(13) Uani 1 2 d S T P
C5 C 0.5000 0.8071(3) 1.0000 0.0421(14) Uani 1 2 d S T P
C6 C 0.5000 0.8641(3) 1.0000 0.0418(14) Uani 1 2 d S T P
C7 C 0.5000 0.9337(2) 1.0000 0.0376(13) Uani 1 2 d S T P
C8 C 0.4583(3) 0.96712(18) 1.0697(3) 0.0362(9) Uani 1 1 d . . .
H8A H 0.4296 0.9444 1.1176 0.043 Uiso 1 1 calc R U .
C9 C 0.7017(4) 0.5000 0.9227(4) 0.0544(18) Uani 1 2 d S T P
H9A H 0.7232 0.5000 0.9894 0.065 Uiso 1 2 calc R U P
C10 C 0.7700(4) 0.5000 0.8610(4) 0.065(2) Uani 1 2 d S T P
H10A H 0.8372 0.5000 0.8851 0.078 Uiso 1 2 calc R U P
C11 C 0.7426(4) 0.5000 0.7645(4) 0.0397(13) Uani 1 2 d S T P
C12 C 0.6484(5) 0.5000 0.7369(4) 0.075(2) Uani 1 2 d S T P
H12A H 0.6255 0.5000 0.6704 0.089 Uiso 1 2 calc R U P
C13 C 0.5816(4) 0.5000 0.8033(4) 0.060(2) Uani 1 2 d S T P
H13A H 0.5142 0.5000 0.7799 0.072 Uiso 1 2 calc R U P
C14 C 0.8127(4) 0.5000 0.6981(4) 0.0505(16) Uani 1 2 d S T P
C15 C 0.8688(4) 0.5000 0.6380(4) 0.0545(17) Uani 1 2 d S T P
C16 C 0.9349(4) 0.5000 0.5680(4) 0.0544(17) Uani 1 2 d S T P
C17 C 0.9041(5) 0.5000 0.4750(5) 0.147(6) Uani 1 2 d S T P
H17A H 0.8361 0.5000 0.4545 0.176 Uiso 1 2 calc R U P
C18 C 0.9678(5) 0.5000 0.4077(5) 0.161(7) Uani 1 2 d S T P
H18A H 0.9426 0.5000 0.3419 0.193 Uiso 1 2 calc R U P

loop_
_atom_site_aniso_label
_atom_site_aniso_U_11
_atom_site_aniso_U_22
_atom_site_aniso_U_33
_atom_site_aniso_U_23
_atom_site_aniso_U_13
_atom_site_aniso_U_12
Co1 0.0190(5) 0.0252(6) 0.0223(6) 0.000 0.0083(4) 0.000
N1 0.029(2) 0.037(2) 0.029(2) 0.000 0.008(2) 0.000
C1 0.030(3) 0.103(5) 0.030(3) 0.000 0.010(3) 0.000
S1 0.0493(14) 0.377(6) 0.0442(13) 0.000 -0.0164(10) 0.000
N2 0.039(3) 0.026(2) 0.037(3) 0.000 0.0201(19) 0.000
N3 0.021(2) 0.030(2) 0.024(2) 0.000 0.0042(17) 0.000
C2 0.058(3) 0.036(2) 0.041(2) 0.0019(18) 0.0100(19) -0.0032(19)
C3 0.060(3) 0.037(2) 0.052(3) 0.009(2) 0.012(2) -0.002(2)
C4 0.032(3) 0.026(3) 0.052(3) 0.000 0.009(2) 0.000
C5 0.037(3) 0.036(4) 0.053(4) 0.000 0.005(3) 0.000
C6 0.040(3) 0.030(4) 0.056(4) 0.000 0.005(3) 0.000
C7 0.031(3) 0.029(3) 0.050(3) 0.000 -0.003(2) 0.000
C8 0.034(2) 0.0340(18) 0.040(2) 0.0053(17) 0.0027(17) -0.0011(16)
C9 0.026(3) 0.110(6) 0.030(3) 0.000 0.013(2) 0.000
C10 0.022(3) 0.141(7) 0.033(3) 0.000 0.011(3) 0.000
C11 0.029(3) 0.060(4) 0.031(3) 0.000 0.011(2) 0.000
C12 0.042(4) 0.157(8) 0.025(3) 0.000 0.007(3) 0.000
C13 0.020(3) 0.138(7) 0.023(3) 0.000 0.006(2) 0.000
C14 0.034(3) 0.090(5) 0.029(3) 0.000 0.015(3) 0.000
C15 0.036(4) 0.094(5) 0.035(3) 0.000 0.009(3) 0.000
C16 0.040(4) 0.098(5) 0.029(3) 0.000 0.018(3) 0.000
C17 0.020(4) 0.40(2) 0.026(4) 0.000 0.005(3) 0.000
C18 0.031(4) 0.43(2) 0.024(4) 0.000 0.005(3) 0.000

loop_
_atom_type_symbol
_atom_type_description
_atom_type_scat_dispersion_real
_atom_type_scat_dispersion_imag
_atom_type_scat_source
C C 0.0033 0.0016 'International Tables Vol C Tables 4.2.6.8 and 6.1.1.4'
H H 0.0000 0.0000 'International Tables Vol C Tables 4.2.6.8 and 6.1.1.4'
N N 0.0061 0.0033 'International Tables Vol C Tables 4.2.6.8 and 6.1.1.4'
S S 0.1246 0.1234 'International Tables Vol C Tables 4.2.6.8 and 6.1.1.4'
O O 0.0106 0.0060 'International Tables Vol C Tables 4.2.6.8 and 6.1.1.4'
Co Co 0.3494 0.9721 'International Tables Vol C Tables 4.2.6.8 and 6.1.1.4'

loop_
_geom_angle_atom_site_label_1
_geom_angle_atom_site_label_2
_geom_angle_atom_site_label_3
_geom_angle
_geom_angle_site_symmetry_1
_geom_angle_site_symmetry_3
N1 Co1 N1 180.0 5_667 .
N1 Co1 N2 90.000(1) 5_667 .
N1 Co1 N2 90.000(1) . .
N1 Co1 N2 90.000(1) 5_667 5_667
N1 Co1 N2 90.000(1) . 5_667
N2 Co1 N2 180.0 . 5_667
N1 Co1 N3 91.34(14) 5_667 .
N1 Co1 N3 88.66(14) . .
N2 Co1 N3 90.000(1) . .
N2 Co1 N3 90.0 5_667 .
N1 Co1 N3 88.66(14) 5_667 5_667
N1 Co1 N3 91.34(14) . 5_667
N2 Co1 N3 90.0 . 5_667
N2 Co1 N3 90.000(1) 5_667 5_667
N3 Co1 N3 180.0 . 5_667
C1 N1 Co1 178.1(4) . .
N1 C1 S1 180.0(5) . .
C2 N2 C2 116.5(4) 2_657 .
C2 N2 Co1 121.8(2) 2_657 .
C2 N2 Co1 121.8(2) . .
C13 N3 C9 115.1(4) . .
C13 N3 Co1 123.6(3) . .
C9 N3 Co1 121.3(3) . .
N2 C2 C3 123.4(4) . .
C2 C3 C4 119.8(4) . .
C3 C4 C3 117.1(5) 2_657 .
C3 C4 C5 121.4(2) 2_657 .
C3 C4 C5 121.5(2) . .
C6 C5 C4 180.0 . .
C5 C6 C7 180.0 . .
C8 C7 C8 119.7(5) 2_657 .
C8 C7 C6 120.2(2) 2_657 .
C8 C7 C6 120.2(2) . .
C8 C8 C7 120.2(2) 6_575 .
N3 C9 C10 123.7(5) . .
C9 C10 C11 120.3(6) . .
C12 C11 C10 116.2(5) . .
C12 C11 C14 122.3(5) . .
C10 C11 C14 121.5(5) . .
C11 C12 C13 121.1(6) . .
N3 C13 C12 123.7(5) . .
C15 C14 C11 176.9(6) . .
C14 C15 C16 179.7(6) . .
C17 C16 C18 116.1(6) . 5_766
C17 C16 C15 121.8(6) . .
C18 C16 C15 122.1(6) 5_766 .
C16 C17 C18 121.7(6) . .
C16 C18 C17 122.2(6) 5_766 .

loop_
_geom_bond_atom_site_label_1
_geom_bond_atom_site_label_2
_geom_bond_distance
_geom_bond_site_symmetry_2
Co1 N1 2.056(4) 5_667
Co1 N1 2.056(4) .
Co1 N2 2.172(4) .
Co1 N2 2.172(4) 5_667
Co1 N3 2.209(4) .
Co1 N3 2.209(4) 5_667
N1 C1 1.173(7) .
C1 S1 1.587(6) .
N2 C2 1.339(4) 2_657
N2 C2 1.339(4) .
N3 C13 1.292(7) .
N3 C9 1.334(7) .
C2 C3 1.359(6) .
C3 C4 1.381(5) .
C4 C3 1.381(5) 2_657
C4 C5 1.439(8) .
C5 C6 1.187(8) .
C6 C7 1.449(8) .
C7 C8 1.386(5) 2_657
C7 C8 1.386(5) .
C8 C8 1.369(8) 6_575
C9 C10 1.360(8) .
C10 C11 1.366(8) .
C11 C12 1.314(9) .
C11 C14 1.428(8) .
C12 C13 1.393(9) .
C14 C15 1.215(8) .
C15 C16 1.424(8) .
C16 C17 1.327(9) .
C16 C18 1.349(10) 5_766
C17 C18 1.371(11) .
C18 C16 1.349(10) 5_766

loop_
_platon_squeeze_void_nr
_platon_squeeze_void_average_x
_platon_squeeze_void_average_y
_platon_squeeze_void_average_z
_platon_squeeze_void_volume
_platon_squeeze_void_count_electrons
_platon_squeeze_void_content
1 0.003 0.255 0.402 2677 895 ' '
